data_7716631
loop_
_publ_author_name
'Smirnova, Kristina A.'
'Golomolzina, Irina V.'
'Romanenko, Galina V.'
'Fokin, Sergey V.'
'Tolstikov, Svyatoslav E.'
'Letyagin, Gleb A.'
'Chernavin, Platon A.'
'Bogomyakov, Artem S.'

_publ_section_title
;
 Solvent-controlled solid-state phase transitions of a heterospin Cu(II)
 complex with imidazolyl-substituted nitronyl nitroxide.
;
_journal_issue 31
_journal_name_full 'Dalton transactions (Cambridge, England : 2003)'
_journal_page_first 13119
_journal_page_last 13128
_journal_paper_doi 10.1039/d4dt01861c
_journal_volume 53
_journal_year 2024
_chemical_formula_sum 'C98 H104 Cu4 F48 N16 O26'
_chemical_formula_weight 3088.13
_space_group_crystal_system orthorhombic
_space_group_IT_number 43
_space_group_name_Hall 'F 2 -2d'
_space_group_name_H-M_alt 'F d d 2'
_atom_sites_solution_hydrogens geom
_audit_creation_method SHELXL-2019/3
_audit_update_record
;
2024-04-23 deposited with the CCDC.	2024-07-11 downloaded from the CCDC.
;
_cell_angle_alpha 90
_cell_angle_beta 90
_cell_angle_gamma 90
_cell_formula_units_Z 4
_cell_length_a 22.802(2)
_cell_length_b 45.614(4)
_cell_length_c 12.8800(10)
_cell_measurement_reflns_used 3945
_cell_measurement_temperature 293(2)
_cell_measurement_theta_max 17.42
_cell_measurement_theta_min 2.53
_cell_volume 13396(2)
_computing_cell_refinement 'Bruker SAINT'
_computing_data_collection 'Bruker APEX2'
_computing_data_reduction 'Bruker SAINT'
_computing_molecular_graphics 'Bruker SHELXTL'
_computing_publication_material 'Bruker SHELXTL'
_computing_structure_refinement 'SHELXL-2019/2 (Sheldrick, 2019)'
_computing_structure_solution 'SHELXS-97 (Sheldrick 2008)'
_diffrn_ambient_temperature 293(2)
_diffrn_measured_fraction_theta_full 1.000
_diffrn_measured_fraction_theta_max 0.999
_diffrn_measurement_device_type 'Bruker APEX-II CCD'
_diffrn_measurement_method '\f and \w scans'
_diffrn_radiation_type MoK\a
_diffrn_radiation_wavelength 0.71073
_diffrn_reflns_av_R_equivalents 0.0874
_diffrn_reflns_av_unetI/netI 0.1280
_diffrn_reflns_Laue_measured_fraction_full 1.000
_diffrn_reflns_Laue_measured_fraction_max 0.999
_diffrn_reflns_limit_h_max 30
_diffrn_reflns_limit_h_min -30
_diffrn_reflns_limit_k_max 60
_diffrn_reflns_limit_k_min -60
_diffrn_reflns_limit_l_max 17
_diffrn_reflns_limit_l_min -17
_diffrn_reflns_number 38553
_diffrn_reflns_point_group_measured_fraction_full 1.000
_diffrn_reflns_point_group_measured_fraction_max 0.998
_diffrn_reflns_theta_full 25.242
_diffrn_reflns_theta_max 28.323
_diffrn_reflns_theta_min 1.786
_exptl_absorpt_coefficient_mu 0.763
_exptl_absorpt_correction_type none
_exptl_crystal_colour black
_exptl_crystal_density_diffrn 1.531
_exptl_crystal_description block
_exptl_crystal_F_000 6240
_exptl_crystal_size_max 0.33
_exptl_crystal_size_mid 0.24
_exptl_crystal_size_min 0.18
_refine_diff_density_max 0.219
_refine_diff_density_min -0.188
_refine_diff_density_rms 0.037
_refine_ls_abs_structure_details
; 
 Flack x determined using 1126 quotients [(I+)-(I-)]/[(I+)+(I-)] 
 (Parsons, Flack and Wagner, Acta Cryst. B69 (2013) 249-259). 
;
_refine_ls_abs_structure_Flack 0.002(7)
_refine_ls_extinction_method none
_refine_ls_goodness_of_fit_ref 0.753
_refine_ls_hydrogen_treatment constr
_refine_ls_matrix_type full
_refine_ls_number_parameters 496
_refine_ls_number_reflns 8329
_refine_ls_number_restraints 5
_refine_ls_restrained_S_all 0.754
_refine_ls_R_factor_all 0.1386
_refine_ls_R_factor_gt 0.0355
_refine_ls_shift/su_max 0.001
_refine_ls_shift/su_mean 0.000
_refine_ls_structure_factor_coef Fsqd
_refine_ls_weighting_details 'w=1/[\s^2^(Fo^2^)+(0.0119P)^2^] where P=(Fo^2^+2Fc^2^)/3'
_refine_ls_weighting_scheme calc
_refine_ls_wR_factor_gt 0.0449
_refine_ls_wR_factor_ref 0.0554
_reflns_Friedel_coverage 0.914
_reflns_Friedel_fraction_full 1.000
_reflns_Friedel_fraction_max 0.997
_reflns_number_gt 3178
_reflns_number_total 8329
_reflns_threshold_expression 'I > 2\s(I)'
_cod_data_source_file d4dt01861c2.cif
_cod_data_source_block z523x
_cod_depositor_comments 'Adding full bibliography for 7716620--7716632.cif.'
_cod_database_code 7716631
_shelx_shelxl_version_number 2019/3
_shelx_space_group_comment
; 
The symmetry employed for this shelxl refinement is uniquely defined 
by the following loop, which should always be used as a source of 
symmetry information in preference to the above space-group names. 
They are only intended as comments. 
;

loop_
_space_group_symop_operation_xyz
'x, y, z'
'-x, -y, z'
'-x+1/4, y+1/4, z+1/4'
'x+1/4, -y+1/4, z+1/4'
'x, y+1/2, z+1/2'
'-x, -y+1/2, z+1/2'
'-x+1/4, y+3/4, z+3/4'
'x+1/4, -y+3/4, z+3/4'
'x+1/2, y, z+1/2'
'-x+1/2, -y, z+1/2'
'-x+3/4, y+1/4, z+3/4'
'x+3/4, -y+1/4, z+3/4'
'x+1/2, y+1/2, z'
'-x+1/2, -y+1/2, z'
'-x+3/4, y+3/4, z+1/4'
'x+3/4, -y+3/4, z+1/4'

loop_
_atom_site_label
_atom_site_type_symbol
_atom_site_fract_x
_atom_site_fract_y
_atom_site_fract_z
_atom_site_U_iso_or_equiv
_atom_site_adp_type
_atom_site_occupancy
_atom_site_site_symmetry_order
_atom_site_calc_flag
_atom_site_refinement_flags_posn
_atom_site_refinement_flags_adp
_atom_site_refinement_flags_occupancy
_atom_site_disorder_assembly
_atom_site_disorder_group
Cu Cu 0.65263(3) 0.09411(2) 0.32511(5) 0.06150(18) Uani 1 1 d . . . . .
O1 O 0.67271(15) 0.13382(7) 0.3749(3) 0.0673(11) Uani 1 1 d . . . . .
C1 C 0.6863(3) 0.17021(19) 0.5013(7) 0.095(2) Uani 1 1 d . . . . .
F1 F 0.6617(10) 0.1867(2) 0.4297(11) 0.138(5) Uani 0.5 1 d . . P A 1
F2 F 0.7323(5) 0.1830(2) 0.5214(13) 0.104(3) Uani 0.5 1 d . . P A 1
F3 F 0.6475(10) 0.1715(3) 0.581(2) 0.230(8) Uani 0.5 1 d . . P A 1
F1A F 0.7021(9) 0.1745(3) 0.5973(14) 0.138(5) Uani 0.5 1 d . . P A 2
F2A F 0.6389(4) 0.1821(3) 0.4927(14) 0.104(3) Uani 0.5 1 d . . P A 2
F3A F 0.7253(12) 0.1857(3) 0.439(2) 0.230(8) Uani 0.5 1 d . . P A 2
C2 C 0.6914(2) 0.13839(12) 0.4631(5) 0.0654(17) Uani 1 1 d . . . . .
C3 C 0.7146(2) 0.11862(13) 0.5354(4) 0.0668(17) Uani 1 1 d . . . . .
H3A H 0.726864 0.125225 0.600169 0.080 Uiso 1 1 calc R U . . .
C4 C 0.7192(2) 0.08966(14) 0.5105(5) 0.0596(16) Uani 1 1 d . . . . .
C5 C 0.7450(3) 0.06880(16) 0.5920(6) 0.090(2) Uani 1 1 d . . . . .
F4 F 0.7710(2) 0.08219(9) 0.6689(3) 0.158(2) Uani 1 1 d . . . . .
F5 F 0.7888(2) 0.05317(9) 0.5508(3) 0.1481(18) Uani 1 1 d . . . . .
F6 F 0.7086(2) 0.05113(11) 0.6280(4) 0.195(3) Uani 1 1 d . . . . .
O2 O 0.70368(14) 0.07647(7) 0.4294(3) 0.0678(10) Uani 1 1 d . . . . .
O3 O 0.62338(15) 0.05442(7) 0.2964(3) 0.0679(11) Uani 1 1 d . . . . .
C6 C 0.6006(4) 0.00616(15) 0.3273(8) 0.124(3) Uani 1 1 d . . . . .
F7 F 0.5806(3) 0.00196(10) 0.2379(5) 0.237(4) Uani 1 1 d . . . . .
F8 F 0.56965(19) -0.01191(8) 0.3907(4) 0.1664(19) Uani 1 1 d . . . . .
F9 F 0.6527(2) -0.00468(7) 0.3369(6) 0.184(2) Uani 1 1 d . . . . .
C7 C 0.5986(3) 0.03774(13) 0.3607(5) 0.0713(17) Uani 1 1 d . . . . .
C8 C 0.5714(3) 0.04449(15) 0.4506(6) 0.084(2) Uani 1 1 d . . . . .
H8B H 0.558229 0.029116 0.491954 0.101 Uiso 1 1 calc R U . . .
C9 C 0.5617(3) 0.07274(19) 0.4852(5) 0.083(2) Uani 1 1 d . . . . .
C10 C 0.5270(6) 0.0776(5) 0.5872(11) 0.131(3) Uani 1 1 d . . . . .
F10 F 0.5452(17) 0.0614(6) 0.6604(14) 0.206(12) Uani 0.5 1 d . . P B 1
F11 F 0.4696(12) 0.0727(9) 0.571(2) 0.216(19) Uani 0.5 1 d . . P B 1
F12 F 0.5326(17) 0.1033(5) 0.631(2) 0.189(12) Uani 0.5 1 d . . P B 1
F12A F 0.5159(11) 0.0513(7) 0.629(2) 0.186(10) Uani 0.5 1 d . . P B 2
F11A F 0.5534(15) 0.0949(14) 0.644(2) 0.35(3) Uani 0.5 1 d . . P B 2
F10A F 0.4810(15) 0.0905(10) 0.571(3) 0.224(16) Uani 0.5 1 d . . P B 2
O4 O 0.57871(18) 0.09620(9) 0.4448(4) 0.0912(14) Uani 1 1 d . . . . .
O1R O 0.65796(17) 0.19267(8) 0.0698(4) 0.1040(14) Uani 1 1 d . . . . .
N1R N 0.6102(2) 0.19087(11) 0.0202(4) 0.0876(16) Uani 1 1 d . . . . .
C3R C 0.5815(3) 0.21695(15) -0.0317(6) 0.092(2) Uani 1 1 d . . . . .
C4R C 0.5522(3) 0.23431(12) 0.0532(5) 0.117(2) Uani 1 1 d . . . . .
H4RA H 0.533301 0.251172 0.023697 0.176 Uiso 1 1 calc R U . . .
H4RB H 0.523539 0.222279 0.087297 0.176 Uiso 1 1 calc R U . . .
H4RC H 0.581122 0.240550 0.102638 0.176 Uiso 1 1 calc R U . . .
C5R C 0.6285(3) 0.23532(14) -0.0884(5) 0.131(3) Uani 1 1 d . . . . .
H5RA H 0.646336 0.223669 -0.141937 0.196 Uiso 1 1 calc R U . . .
H5RB H 0.610528 0.252280 -0.118941 0.196 Uiso 1 1 calc R U . . .
H5RC H 0.657987 0.241405 -0.039744 0.196 Uiso 1 1 calc R U . . .
C6R C 0.5378(3) 0.20119(14) -0.1037(5) 0.086(2) Uani 1 1 d . . . . .
C7R C 0.4814(2) 0.21684(13) -0.1234(5) 0.122(3) Uani 1 1 d . . . . .
H7RA H 0.488739 0.234105 -0.163944 0.182 Uiso 1 1 calc R U . . .
H7RB H 0.455107 0.204146 -0.160393 0.182 Uiso 1 1 calc R U . . .
H7RC H 0.463970 0.222338 -0.058327 0.182 Uiso 1 1 calc R U . . .
C8R C 0.5642(3) 0.19032(15) -0.2069(5) 0.129(3) Uani 1 1 d . . . . .
H8RA H 0.600400 0.180303 -0.193485 0.193 Uiso 1 1 calc R U . . .
H8RB H 0.537159 0.177131 -0.239891 0.193 Uiso 1 1 calc R U . . .
H8RC H 0.571343 0.206763 -0.251685 0.193 Uiso 1 1 calc R U . . .
N9R N 0.5271(2) 0.17392(10) -0.0398(4) 0.0679(12) Uani 1 1 d . . . . .
O10R O 0.48089(16) 0.15827(8) -0.0517(3) 0.0736(12) Uani 1 1 d . . . . .
C11R C 0.5732(3) 0.16730(12) 0.0197(4) 0.0654(16) Uani 1 1 d . . . . .
C12R C 0.58333(19) 0.14176(11) 0.0817(5) 0.0558(13) Uani 1 1 d . . . . .
C13R C 0.6095(2) 0.13942(11) 0.1751(4) 0.0559(15) Uani 1 1 d . . . . .
H13A H 0.624137 0.155150 0.212996 0.067 Uiso 1 1 calc R U . . .
N14R N 0.61166(17) 0.11099(9) 0.2065(3) 0.0552(12) Uani 1 1 d . . . . .
C15R C 0.5886(2) 0.09589(12) 0.1284(5) 0.0650(17) Uani 1 1 d . . . . .
H15A H 0.585237 0.075569 0.127243 0.078 Uiso 1 1 calc R U . . .
N16R N 0.57084(18) 0.11331(10) 0.0523(4) 0.0699(14) Uani 1 1 d . . . . .
C17R C 0.545(4) 0.1031(18) -0.042(7) 0.124(12) Uani 0.5 1 d . . P C 1
H17A H 0.509575 0.114224 -0.057456 0.148 Uiso 0.5 1 calc R U P C 1
H17B H 0.534228 0.082581 -0.035898 0.148 Uiso 0.5 1 calc R U P C 1
C18R C 0.5923(18) 0.1073(7) -0.135(2) 0.233(12) Uani 0.5 1 d . . P C 1
H18A H 0.598491 0.128029 -0.147964 0.280 Uiso 0.5 1 calc R U P C 1
H18B H 0.577720 0.098391 -0.198269 0.280 Uiso 0.5 1 calc R U P C 1
C19R C 0.6649(8) 0.0892(6) -0.0952(14) 0.156(7) Uani 0.5 1 d . . P C 1
H19A H 0.693139 0.091663 -0.149817 0.234 Uiso 0.5 1 calc R U P C 1
H19B H 0.679287 0.098251 -0.032905 0.234 Uiso 0.5 1 calc R U P C 1
H19C H 0.658575 0.068698 -0.083066 0.234 Uiso 0.5 1 calc R U P C 1
C17A C 0.559(4) 0.1016(17) -0.056(7) 0.124(12) Uani 0.5 1 d . . P C 2
H17C H 0.520216 0.092398 -0.054317 0.148 Uiso 0.5 1 calc R U P C 2
H17D H 0.555613 0.118338 -0.102105 0.148 Uiso 0.5 1 calc R U P C 2
C18A C 0.5986(16) 0.0811(5) -0.1025(17) 0.233(12) Uani 0.5 1 d . . P C 2
H18C H 0.616974 0.067897 -0.053223 0.280 Uiso 0.5 1 calc R U P C 2
H18D H 0.582147 0.070366 -0.160653 0.280 Uiso 0.5 1 calc R U P C 2
C19A C 0.6325(10) 0.1036(6) -0.1305(17) 0.156(7) Uani 0.5 1 d . . P C 2
H19D H 0.666328 0.096391 -0.166915 0.234 Uiso 0.5 1 calc R U P C 2
H19E H 0.610774 0.116509 -0.175012 0.234 Uiso 0.5 1 calc R U P C 2
H19F H 0.644911 0.114088 -0.069711 0.234 Uiso 0.5 1 calc R U P C 2
O1S O 0.6798(9) 0.2795(4) 0.2436(18) 0.325(12) Uani 0.5 1 d D . P D -1
C1S C 0.7191(13) 0.2598(5) 0.2270(19) 0.206(13) Uani 0.5 1 d D . P D -1
C2S C 0.7092(19) 0.2320(6) 0.2818(14) 0.29(2) Uani 0.5 1 d D . P D -1
H2SD H 0.740285 0.218580 0.265442 0.435 Uiso 0.5 1 calc R U P D -1
H2SE H 0.708570 0.235504 0.355274 0.435 Uiso 0.5 1 calc R U P D -1
H2SF H 0.672393 0.223811 0.260418 0.435 Uiso 0.5 1 calc R U P D -1
C3S C 0.770(2) 0.2538(12) 0.156(3) 0.60(5) Uani 0.5 1 d D . P D -1
H3SD H 0.787555 0.235307 0.173304 0.895 Uiso 0.5 1 calc R U P D -1
H3SE H 0.756641 0.253256 0.085107 0.895 Uiso 0.5 1 calc R U P D -1
H3SF H 0.798848 0.269087 0.163132 0.895 Uiso 0.5 1 calc R U P D -1

loop_
_atom_site_aniso_label
_atom_site_aniso_U_11
_atom_site_aniso_U_22
_atom_site_aniso_U_33
_atom_site_aniso_U_23
_atom_site_aniso_U_13
_atom_site_aniso_U_12
Cu 0.0729(4) 0.0414(3) 0.0702(4) -0.0013(4) -0.0188(4) 0.0011(4)
O1 0.082(3) 0.047(2) 0.073(3) -0.0056(19) -0.021(2) 0.0028(18)
C1 0.060(5) 0.114(6) 0.112(7) -0.010(5) -0.030(5) 0.009(5)
F1 0.196(12) 0.081(5) 0.135(8) -0.044(6) -0.068(9) 0.041(7)
F2 0.065(5) 0.081(5) 0.167(10) -0.054(6) -0.014(6) 0.000(4)
F3 0.267(17) 0.082(5) 0.34(2) -0.051(9) 0.174(17) -0.013(8)
F1A 0.196(12) 0.081(5) 0.135(8) -0.044(6) -0.068(9) 0.041(7)
F2A 0.065(5) 0.081(5) 0.167(10) -0.054(6) -0.014(6) 0.000(4)
F3A 0.267(17) 0.082(5) 0.34(2) -0.051(9) 0.174(17) -0.013(8)
C2 0.046(4) 0.043(4) 0.107(6) -0.020(4) -0.006(4) 0.004(3)
C3 0.069(4) 0.060(4) 0.071(5) -0.019(3) -0.017(3) 0.005(3)
C4 0.053(4) 0.066(4) 0.060(4) 0.011(4) -0.005(3) -0.003(3)
C5 0.098(6) 0.085(5) 0.088(6) 0.017(5) -0.024(5) 0.009(4)
F4 0.216(5) 0.127(4) 0.130(4) 0.000(3) -0.099(4) 0.035(3)
F5 0.174(4) 0.139(4) 0.131(4) 0.026(3) -0.028(3) 0.080(3)
F6 0.154(4) 0.205(5) 0.225(6) 0.157(4) -0.062(4) -0.071(4)
O2 0.073(3) 0.051(2) 0.080(3) 0.000(2) -0.018(2) -0.0018(19)
O3 0.088(3) 0.046(2) 0.069(3) 0.0036(19) -0.018(2) -0.0073(19)
C6 0.152(8) 0.044(4) 0.176(8) 0.020(6) -0.049(8) -0.028(5)
F7 0.436(10) 0.076(3) 0.200(5) -0.042(3) -0.141(6) -0.029(5)
F8 0.176(4) 0.066(3) 0.257(5) 0.031(3) 0.013(4) -0.038(3)
F9 0.157(4) 0.065(3) 0.330(7) 0.027(4) 0.006(5) 0.020(3)
C7 0.077(5) 0.052(4) 0.085(5) 0.002(4) -0.037(4) -0.004(3)
C8 0.083(5) 0.060(5) 0.110(6) 0.024(4) -0.028(5) -0.016(4)
C9 0.055(4) 0.120(7) 0.073(6) 0.021(5) -0.015(4) -0.002(5)
C10 0.095(9) 0.173(13) 0.125(11) 0.010(12) -0.007(10) -0.021(10)
F10 0.39(4) 0.176(17) 0.051(7) 0.007(10) -0.032(12) 0.00(2)
F11 0.080(11) 0.38(5) 0.185(15) -0.03(2) -0.001(11) -0.05(2)
F12 0.24(3) 0.141(13) 0.18(2) -0.022(14) 0.10(2) -0.001(16)
F12A 0.160(18) 0.24(2) 0.16(2) 0.026(14) 0.095(18) 0.001(13)
F11A 0.30(3) 0.60(7) 0.147(19) -0.19(3) -0.010(16) -0.16(4)
F10A 0.16(3) 0.30(4) 0.21(2) -0.06(2) 0.09(2) 0.05(3)
O4 0.085(3) 0.079(3) 0.110(4) -0.011(3) 0.000(3) -0.002(3)
O1R 0.078(3) 0.089(3) 0.145(4) 0.033(3) -0.023(3) -0.030(2)
N1R 0.066(4) 0.081(4) 0.116(5) 0.028(3) -0.007(3) -0.016(3)
C3R 0.086(5) 0.078(5) 0.111(6) 0.050(4) 0.002(5) -0.011(4)
C4R 0.135(6) 0.069(4) 0.148(7) 0.019(5) 0.003(6) 0.003(4)
C5R 0.102(5) 0.119(6) 0.171(7) 0.069(5) -0.013(5) -0.037(5)
C6R 0.082(5) 0.084(5) 0.092(5) 0.045(4) -0.001(4) -0.009(4)
C7R 0.092(5) 0.114(6) 0.159(7) 0.080(5) -0.020(5) 0.006(4)
C8R 0.139(7) 0.150(7) 0.098(6) 0.052(5) 0.009(5) 0.006(5)
N9R 0.060(3) 0.073(3) 0.070(3) 0.026(3) 0.001(3) -0.002(3)
O10R 0.061(3) 0.088(3) 0.072(3) 0.019(2) -0.013(2) -0.013(2)
C11R 0.067(4) 0.058(4) 0.071(4) 0.015(3) -0.002(3) -0.011(3)
C12R 0.060(4) 0.048(3) 0.059(4) 0.009(4) -0.011(3) -0.007(3)
C13R 0.056(4) 0.043(4) 0.068(4) 0.000(3) -0.006(3) 0.004(3)
N14R 0.057(3) 0.039(3) 0.070(3) -0.002(3) -0.013(2) 0.004(2)
C15R 0.080(5) 0.047(4) 0.069(4) -0.001(3) -0.011(4) 0.010(3)
N16R 0.087(3) 0.052(3) 0.071(4) -0.002(3) -0.026(3) 0.007(3)
C17R 0.19(3) 0.092(9) 0.09(2) -0.036(10) -0.07(2) 0.016(14)
C18R 0.43(4) 0.188(18) 0.081(12) -0.051(13) -0.107(19) 0.10(3)
C19R 0.170(19) 0.22(2) 0.083(13) 0.012(11) 0.013(12) 0.055(13)
C17A 0.19(3) 0.092(9) 0.09(2) -0.036(10) -0.07(2) 0.016(14)
C18A 0.43(4) 0.188(18) 0.081(12) -0.051(13) -0.107(19) 0.10(3)
C19A 0.170(19) 0.22(2) 0.083(13) 0.012(11) 0.013(12) 0.055(13)
O1S 0.36(2) 0.160(16) 0.46(3) 0.069(17) 0.13(2) 0.052(16)
C1S 0.33(4) 0.11(2) 0.17(3) -0.018(19) -0.05(3) 0.00(2)
C2S 0.60(7) 0.18(3) 0.095(18) 0.005(15) 0.01(2) -0.05(3)
C3S 0.48(9) 0.68(9) 0.63(9) 0.32(10) 0.39(9) -0.05(6)

loop_
_atom_type_symbol
_atom_type_description
_atom_type_scat_dispersion_real
_atom_type_scat_dispersion_imag
_atom_type_scat_source
C C 0.0033 0.0016 'International Tables Vol C Tables 4.2.6.8 and 6.1.1.4'
H H 0.0000 0.0000 'International Tables Vol C Tables 4.2.6.8 and 6.1.1.4'
N N 0.0061 0.0033 'International Tables Vol C Tables 4.2.6.8 and 6.1.1.4'
O O 0.0106 0.0060 'International Tables Vol C Tables 4.2.6.8 and 6.1.1.4'
F F 0.0171 0.0103 'International Tables Vol C Tables 4.2.6.8 and 6.1.1.4'
Cu Cu 0.3201 1.2651 'International Tables Vol C Tables 4.2.6.8 and 6.1.1.4'

loop_
_geom_angle_atom_site_label_1
_geom_angle_atom_site_label_2
_geom_angle_atom_site_label_3
_geom_angle
_geom_angle_site_symmetry_1
_geom_angle_site_symmetry_3
_geom_angle_publ_flag
N14R Cu O2 171.26(17) . . ?
N14R Cu O3 93.07(16) . . ?
O2 Cu O3 87.26(13) . . ?
N14R Cu O1 90.20(17) . . ?
O2 Cu O1 90.94(15) . . ?
O3 Cu O1 170.03(16) . . ?
N14R Cu O4 99.13(17) . . ?
O2 Cu O4 89.60(16) . . ?
O3 Cu O4 85.13(14) . . ?
O1 Cu O4 85.05(15) . . ?
N14R Cu O10R 80.92(15) . 4 ?
O2 Cu O10R 90.35(14) . 4 ?
O3 Cu O10R 94.69(13) . 4 ?
O1 Cu O10R 95.14(13) . 4 ?
O4 Cu O10R 179.81(14) . 4 ?
C2 O1 Cu 122.4(4) . . ?
F2A C1 F1A 105.3(11) . . ?
F2 C1 F1 104.0(11) . . ?
F2 C1 F3 112.1(12) . . ?
F1 C1 F3 103.0(12) . . ?
F2A C1 F3A 106.9(11) . . ?
F1A C1 F3A 106.9(12) . . ?
F2A C1 C2 117.3(7) . . ?
F2 C1 C2 117.0(7) . . ?
F1A C1 C2 115.2(8) . . ?
F1 C1 C2 110.4(8) . . ?
F3 C1 C2 109.4(8) . . ?
F3A C1 C2 104.5(8) . . ?
O1 C2 C3 129.4(5) . . ?
O1 C2 C1 115.4(6) . . ?
C3 C2 C1 115.1(6) . . ?
C4 C3 C2 119.8(5) . . ?
O2 C4 C3 129.6(5) . . ?
O2 C4 C5 112.3(6) . . ?
C3 C4 C5 118.0(6) . . ?
F6 C5 F4 108.8(7) . . ?
F6 C5 F5 107.5(7) . . ?
F4 C5 F5 102.3(6) . . ?
F6 C5 C4 113.5(6) . . ?
F4 C5 C4 113.8(6) . . ?
F5 C5 C4 110.3(6) . . ?
C4 O2 Cu 122.9(4) . . ?
C7 O3 Cu 125.8(4) . . ?
F7 C6 F9 111.3(10) . . ?
F7 C6 F8 105.7(7) . . ?
F9 C6 F8 100.8(7) . . ?
F7 C6 C7 113.5(7) . . ?
F9 C6 C7 111.5(6) . . ?
F8 C6 C7 113.2(8) . . ?
O3 C7 C8 129.3(6) . . ?
O3 C7 C6 112.2(7) . . ?
C8 C7 C6 118.5(7) . . ?
C7 C8 C9 124.3(6) . . ?
O4 C9 C8 127.9(7) . . ?
O4 C9 C10 112.9(10) . . ?
C8 C9 C10 119.2(10) . . ?
F10A C10 F11A 102(4) . . ?
F10 C10 F12 100(2) . . ?
F10A C10 F12A 110(3) . . ?
F11A C10 F12A 115(3) . . ?
F10 C10 F11 110(3) . . ?
F12 C10 F11 108(3) . . ?
F10A C10 C9 111.2(19) . . ?
F11A C10 C9 110.1(18) . . ?
F10 C10 C9 112.4(16) . . ?
F12 C10 C9 116.3(14) . . ?
F12A C10 C9 108.0(15) . . ?
F11 C10 C9 109.9(16) . . ?
C9 O4 Cu 118.2(5) . . ?
O1R N1R C11R 125.7(5) . . ?
O1R N1R C3R 123.0(5) . . ?
C11R N1R C3R 110.5(5) . . ?
C4R C3R N1R 106.6(5) . . ?
C4R C3R C6R 113.4(6) . . ?
N1R C3R C6R 100.3(5) . . ?
C4R C3R C5R 111.5(6) . . ?
N1R C3R C5R 109.5(5) . . ?
C6R C3R C5R 114.6(6) . . ?
C7R C6R N9R 110.2(5) . . ?
C7R C6R C3R 115.8(6) . . ?
N9R C6R C3R 99.3(5) . . ?
C7R C6R C8R 110.1(6) . . ?
N9R C6R C8R 105.5(5) . . ?
C3R C6R C8R 114.7(6) . . ?
O10R N9R C11R 126.1(4) . . ?
O10R N9R C6R 121.8(5) . . ?
C11R N9R C6R 111.7(5) . . ?
N9R O10R Cu 123.4(3) . 12_454 ?
N9R C11R N1R 108.1(5) . . ?
N9R C11R C12R 129.1(5) . . ?
N1R C11R C12R 122.6(5) . . ?
C13R C12R N16R 105.2(5) . . ?
C13R C12R C11R 129.4(5) . . ?
N16R C12R C11R 125.3(5) . . ?
C12R C13R N14R 111.0(5) . . ?
C15R N14R C13R 104.8(5) . . ?
C15R N14R Cu 125.4(4) . . ?
C13R N14R Cu 128.9(4) . . ?
N16R C15R N14R 111.7(5) . . ?
C15R N16R C12R 107.3(5) . . ?
C15R N16R C17R 124(3) . . ?
C12R N16R C17R 129(3) . . ?
C15R N16R C17A 122(3) . . ?
C12R N16R C17A 128(3) . . ?
N16R C17R C18R 108(5) . . ?
C17R C18R C19R 109(4) . . ?
C18A C17A N16R 120(6) . . ?
C19A C18A C17A 89(4) . . ?
O1S C1S C2S 115(3) . . ?
O1S C1S C3S 140(3) . . ?
C2S C1S C3S 105(3) . . ?

loop_
_geom_bond_atom_site_label_1
_geom_bond_atom_site_label_2
_geom_bond_distance
_geom_bond_site_symmetry_2
_geom_bond_publ_flag
Cu N14R 1.949(4) . ?
Cu O2 1.951(3) . ?
Cu O3 1.965(3) . ?
Cu O1 1.975(3) . ?
Cu O4 2.286(5) . ?
Cu O10R 2.422(4) 4 ?
O1 C2 1.231(6) . ?
C1 F2A 1.216(12) . ?
C1 F2 1.228(11) . ?
C1 F1A 1.304(13) . ?
C1 F1 1.317(13) . ?
C1 F3 1.358(18) . ?
C1 F3A 1.386(16) . ?
C1 C2 1.536(8) . ?
C2 C3 1.400(7) . ?
C3 C4 1.363(7) . ?
C4 O2 1.257(6) . ?
C4 C5 1.534(8) . ?
C5 F6 1.247(7) . ?
C5 F4 1.306(7) . ?
C5 F5 1.336(7) . ?
O3 C7 1.259(6) . ?
C6 F7 1.253(9) . ?
C6 F9 1.294(8) . ?
C6 F8 1.358(8) . ?
C6 C7 1.504(8) . ?
C7 C8 1.350(8) . ?
C8 C9 1.381(8) . ?
C9 O4 1.251(7) . ?
C9 C10 1.549(13) . ?
C10 F10A 1.22(3) . ?
C10 F11A 1.23(4) . ?
C10 F10 1.27(3) . ?
C10 F12 1.31(3) . ?
C10 F12A 1.33(3) . ?
C10 F11 1.34(3) . ?
O1R N1R 1.266(5) . ?
N1R C11R 1.366(6) . ?
N1R C3R 1.513(7) . ?
C3R C4R 1.505(7) . ?
C3R C6R 1.539(8) . ?
C3R C5R 1.546(7) . ?
C6R C7R 1.493(7) . ?
C6R N9R 1.512(6) . ?
C6R C8R 1.540(8) . ?
N9R O10R 1.281(5) . ?
N9R C11R 1.337(6) . ?
C11R C12R 1.431(6) . ?
C12R C13R 1.347(7) . ?
C12R N16R 1.382(5) . ?
C13R N14R 1.359(5) . ?
N14R C15R 1.328(6) . ?
C15R N16R 1.325(6) . ?
N16R C17R 1.43(9) . ?
N16R C17A 1.52(9) . ?
C17R C18R 1.62(9) . ?
C18R C19R 1.92(3) . ?
C17A C18A 1.44(9) . ?
C18A C19A 1.33(3) . ?
O1S C1S 1.29(2) . ?
C1S C2S 1.47(2) . ?
C1S C3S 1.51(3) . ?

loop_
_geom_hbond_atom_site_label_D
_geom_hbond_atom_site_label_H
_geom_hbond_atom_site_label_A
_geom_hbond_distance_DH
_geom_hbond_distance_HA
_geom_hbond_distance_DA
_geom_hbond_angle_DHA
_geom_hbond_site_symmetry_A
_geom_hbond_publ_flag
C3S^a H3SF^a O1R 0.96 2.34 3.14(4) 141.0 14_655 yes
